data_4062844
_journal_name_full Organometallics
_journal_paper_doi 10.1021/om049716j
_journal_year 2004
_chemical_formula_sum 'C58 H98 Cl4 N4 P4 Ru2'
_chemical_formula_weight 1319.22
_space_group_IT_number 14
_symmetry_cell_setting monoclinic
_symmetry_space_group_name_Hall '-P 2ybc'
_symmetry_space_group_name_H-M 'P 1 21/c 1'
_cell_angle_alpha 90.00
_cell_angle_beta 96.35(3)
_cell_angle_gamma 90.00
_cell_formula_units_Z 4
_cell_length_a 12.498(3)
_cell_length_b 21.564(4)
_cell_length_c 23.683(5)
_cell_measurement_temperature 120(2)
_cell_volume 6344(2)
_diffrn_ambient_temperature 120(2)
_exptl_crystal_density_diffrn 1.381
_cod_depositor_comments
;
The following automatic conversions were performed:
'_symmetry_cell_setting' value 'Monoclinic' changed to 'monoclinic'
according to '/home/saulius/struct/CIF-dictionaries/cif_core.dic'
dictionary named 'cif_core.dic' version 2.4.1 from 2010-06-29.

Automatic conversion script
Id: cif_fix_enum 1527 2010-12-29 10:47:43Z saulius 
;
_cod_original_sg_symbol_H-M 'P 21/c'
_cod_database_code 4062844

loop_
_symmetry_equiv_pos_as_xyz
'x, y, z'
'-x, y+1/2, -z+1/2'
'-x, -y, -z'
'x, -y-1/2, z-1/2'

loop_
_atom_site_label
_atom_site_type_symbol
_atom_site_fract_x
_atom_site_fract_y
_atom_site_fract_z
_atom_site_U_iso_or_equiv
_atom_site_adp_type
_atom_site_occupancy
_atom_site_symmetry_multiplicity
_atom_site_calc_flag
_atom_site_refinement_flags
_atom_site_disorder_assembly
_atom_site_disorder_group
Ru1 Ru 0.38658(2) 0.899334(15) 0.358360(13) 0.01352(10) Uani 1 1 d . . .
Cl1 Cl 0.51084(8) 0.87320(5) 0.44064(4) 0.0192(2) Uani 1 1 d . . .
Cl2 Cl 0.26381(8) 0.92561(5) 0.27630(4) 0.0202(2) Uani 1 1 d . . .
P1 P 0.53028(8) 0.89240(5) 0.29697(4) 0.0157(2) Uani 1 1 d . . .
P2 P 0.26376(8) 0.94177(5) 0.42024(4) 0.0148(2) Uani 1 1 d . . .
N1 N 0.4409(2) 0.99004(15) 0.36283(13) 0.0142(8) Uani 1 1 d . . .
N2 N 0.3330(2) 0.81359(17) 0.35592(13) 0.0152(8) Uani 1 1 d . . .
C1 C 0.4246(3) 1.02525(18) 0.40858(16) 0.0150(9) Uani 1 1 d . . .
C3 C 0.5064(3) 1.11317(19) 0.36768(17) 0.0217(10) Uani 1 1 d . . .
H3 H 0.5277 1.1545 0.3692 0.026 Uiso 1 1 calc R . .
C4 C 0.5209(3) 1.07700(19) 0.32112(17) 0.0197(10) Uani 1 1 d . . .
H4 H 0.5514 1.0941 0.2906 0.024 Uiso 1 1 calc R . .
C2 C 0.4594(3) 1.08665(19) 0.41200(17) 0.0179(10) Uani 1 1 d . . .
H2 H 0.4510 1.1099 0.4443 0.021 Uiso 1 1 calc R . .
C5 C 0.4901(3) 1.01525(19) 0.31979(16) 0.0155(9) Uani 1 1 d . . .
C6 C 0.6769(3) 0.89231(19) 0.32770(17) 0.0181(10) Uani 1 1 d . . .
C7 C 0.7566(3) 0.9039(2) 0.28359(18) 0.0239(10) Uani 1 1 d . . .
H7A H 0.8276 0.9099 0.3028 0.036 Uiso 1 1 calc R . .
H7B H 0.7352 0.9403 0.2618 0.036 Uiso 1 1 calc R . .
H7C H 0.7567 0.8688 0.2587 0.036 Uiso 1 1 calc R . .
C8 C 0.6956(3) 0.94535(19) 0.37092(17) 0.0206(10) Uani 1 1 d . . .
H8A H 0.7677 0.9430 0.3896 0.031 Uiso 1 1 calc R . .
H8B H 0.6453 0.9418 0.3986 0.031 Uiso 1 1 calc R . .
H8C H 0.6855 0.9844 0.3516 0.031 Uiso 1 1 calc R . .
C9 C 0.7072(3) 0.8305(2) 0.35925(19) 0.0266(11) Uani 1 1 d . . .
H9A H 0.7039 0.7971 0.3323 0.040 Uiso 1 1 calc R . .
H9B H 0.6576 0.8227 0.3866 0.040 Uiso 1 1 calc R . .
H9C H 0.7789 0.8335 0.3783 0.040 Uiso 1 1 calc R . .
C10 C 0.5193(3) 0.8446(2) 0.22859(18) 0.0227(10) Uani 1 1 d . . .
C11 C 0.5663(4) 0.8786(2) 0.17931(18) 0.0308(12) Uani 1 1 d . . .
H11A H 0.6412 0.8872 0.1900 0.046 Uiso 1 1 calc R . .
H11B H 0.5282 0.9168 0.1713 0.046 Uiso 1 1 calc R . .
H11C H 0.5588 0.8529 0.1460 0.046 Uiso 1 1 calc R . .
C12 C 0.4013(3) 0.8319(2) 0.20885(18) 0.0278(11) Uani 1 1 d . . .
H12A H 0.3961 0.8048 0.1765 0.042 Uiso 1 1 calc R . .
H12B H 0.3653 0.8702 0.1986 0.042 Uiso 1 1 calc R . .
H12C H 0.3682 0.8125 0.2390 0.042 Uiso 1 1 calc R . .
C13 C 0.5750(4) 0.7816(2) 0.23915(19) 0.0297(11) Uani 1 1 d . . .
H13A H 0.5498 0.7622 0.2717 0.045 Uiso 1 1 calc R . .
H13B H 0.6514 0.7875 0.2459 0.045 Uiso 1 1 calc R . .
H13C H 0.5585 0.7556 0.2065 0.045 Uiso 1 1 calc R . .
C14 C 0.5112(3) 0.97325(18) 0.27176(17) 0.0182(10) Uani 1 1 d . . .
H14A H 0.5751 0.9871 0.2556 0.022 Uiso 1 1 calc R . .
H14B H 0.4509 0.9751 0.2422 0.022 Uiso 1 1 calc R . .
C15 C 0.2166(3) 0.89734(19) 0.48260(17) 0.0189(10) Uani 1 1 d . . .
C16 C 0.2239(3) 0.93742(19) 0.53655(16) 0.0222(10) Uani 1 1 d . . .
H16A H 0.1794 0.9735 0.5296 0.033 Uiso 1 1 calc R . .
H16B H 0.2972 0.9500 0.5467 0.033 Uiso 1 1 calc R . .
H16C H 0.1996 0.9138 0.5671 0.033 Uiso 1 1 calc R . .
C17 C 0.1021(3) 0.8720(2) 0.46931(18) 0.0259(11) Uani 1 1 d . . .
H17A H 0.0975 0.8481 0.4349 0.039 Uiso 1 1 calc R . .
H17B H 0.0521 0.9058 0.4646 0.039 Uiso 1 1 calc R . .
H17C H 0.0850 0.8461 0.5000 0.039 Uiso 1 1 calc R . .
C18 C 0.2892(3) 0.84086(19) 0.49600(18) 0.0228(10) Uani 1 1 d . . .
H18A H 0.2687 0.8201 0.5290 0.034 Uiso 1 1 calc R . .
H18B H 0.3628 0.8541 0.5031 0.034 Uiso 1 1 calc R . .
H18C H 0.2818 0.8129 0.4643 0.034 Uiso 1 1 calc R . .
C19 C 0.1498(3) 0.99586(19) 0.39205(17) 0.0193(10) Uani 1 1 d . . .
C20 C 0.0994(3) 1.0308(2) 0.43905(18) 0.0262(11) Uani 1 1 d . . .
H20A H 0.0527 1.0628 0.4224 0.039 Uiso 1 1 calc R . .
H20B H 0.1554 1.0491 0.4648 0.039 Uiso 1 1 calc R . .
H20C H 0.0587 1.0024 0.4594 0.039 Uiso 1 1 calc R . .
C21 C 0.0605(3) 0.9603(2) 0.35504(18) 0.0253(11) Uani 1 1 d . . .
H21A H 0.0291 0.9300 0.3779 0.038 Uiso 1 1 calc R . .
H21B H 0.0909 0.9400 0.3245 0.038 Uiso 1 1 calc R . .
H21C H 0.0060 0.9890 0.3397 0.038 Uiso 1 1 calc R . .
C22 C 0.1954(3) 1.04611(19) 0.35459(18) 0.0241(10) Uani 1 1 d . . .
H22A H 0.1370 1.0680 0.3337 0.036 Uiso 1 1 calc R . .
H22B H 0.2387 1.0268 0.3285 0.036 Uiso 1 1 calc R . .
H22C H 0.2387 1.0747 0.3783 0.036 Uiso 1 1 calc R . .
C23 C 0.3646(3) 0.99682(18) 0.45377(16) 0.0168(9) Uani 1 1 d . . .
H23A H 0.3291 1.0290 0.4734 0.020 Uiso 1 1 calc R . .
H23B H 0.4145 0.9753 0.4814 0.020 Uiso 1 1 calc R . .
Ru2 Ru 0.24556(3) 0.679903(15) 0.354691(14) 0.01569(10) Uani 1 1 d . . .
Cl3 Cl 0.39149(8) 0.65024(5) 0.30090(4) 0.0231(3) Uani 1 1 d . . .
Cl4 Cl 0.10183(8) 0.70638(5) 0.41028(4) 0.0232(3) Uani 1 1 d . . .
P3 P 0.11955(8) 0.69037(5) 0.27087(4) 0.0177(3) Uani 1 1 d . . .
P4 P 0.34658(9) 0.63739(5) 0.43953(5) 0.0207(3) Uani 1 1 d . . .
N3 N 0.2996(3) 0.76550(17) 0.35653(13) 0.0148(8) Uani 1 1 d . . .
N4 N 0.1913(3) 0.58953(15) 0.34912(14) 0.0204(8) Uani 1 1 d . . .
C24 C 0.0942(3) 0.5756(2) 0.31978(17) 0.0215(10) Uani 1 1 d . . .
C25 C 0.0580(4) 0.5151(2) 0.31444(18) 0.0276(11) Uani 1 1 d . . .
H25 H -0.0087 0.5066 0.2945 0.033 Uiso 1 1 calc R . .
C26 C 0.1203(4) 0.4674(2) 0.3385(2) 0.0356(12) Uani 1 1 d . . .
H26 H 0.0965 0.4265 0.3349 0.043 Uiso 1 1 calc R . .
C27 C 0.2191(4) 0.4813(2) 0.3684(2) 0.0344(12) Uani 1 1 d . . .
H27 H 0.2626 0.4498 0.3850 0.041 Uiso 1 1 calc R . .
C28 C 0.2525(3) 0.5421(2) 0.37312(18) 0.0248(11) Uani 1 1 d . . .
C29 C 0.2780(4) 0.6169(2) 0.50572(18) 0.0257(11) Uani 1 1 d . . .
C30 C 0.3487(4) 0.5769(2) 0.54844(19) 0.0381(13) Uani 1 1 d . . .
H30A H 0.4110 0.6002 0.5633 0.057 Uiso 1 1 calc R . .
H30B H 0.3710 0.5404 0.5298 0.057 Uiso 1 1 calc R . .
H30C H 0.3084 0.5652 0.5790 0.057 Uiso 1 1 calc R . .
C31 C 0.1751(4) 0.5787(2) 0.4877(2) 0.0331(12) Uani 1 1 d . . .
H31A H 0.1949 0.5383 0.4753 0.050 Uiso 1 1 calc R . .
H31B H 0.1326 0.5995 0.4572 0.050 Uiso 1 1 calc R . .
H31C H 0.1341 0.5746 0.5195 0.050 Uiso 1 1 calc R . .
C32 C 0.2447(4) 0.6756(2) 0.53632(18) 0.0308(12) Uani 1 1 d . . .
H32A H 0.2037 0.6641 0.5666 0.046 Uiso 1 1 calc R . .
H32B H 0.2018 0.7016 0.5098 0.046 Uiso 1 1 calc R . .
H32C H 0.3080 0.6978 0.5516 0.046 Uiso 1 1 calc R . .
C33 C 0.4907(3) 0.6616(2) 0.46402(19) 0.0261(11) Uani 1 1 d . . .
C34 C 0.5655(4) 0.6059(2) 0.4800(2) 0.0407(13) Uani 1 1 d . . .
H34A H 0.5673 0.5794 0.4476 0.061 Uiso 1 1 calc R . .
H34B H 0.5389 0.5830 0.5103 0.061 Uiso 1 1 calc R . .
H34C H 0.6368 0.6206 0.4922 0.061 Uiso 1 1 calc R . .
C35 C 0.5374(3) 0.6964(2) 0.41595(19) 0.0314(12) Uani 1 1 d . . .
H35A H 0.6111 0.7070 0.4277 0.047 Uiso 1 1 calc R . .
H35B H 0.4966 0.7335 0.4072 0.047 Uiso 1 1 calc R . .
H35C H 0.5336 0.6704 0.3828 0.047 Uiso 1 1 calc R . .
C36 C 0.4935(4) 0.7069(2) 0.51403(19) 0.0326(12) Uani 1 1 d . . .
H36A H 0.5649 0.7233 0.5223 0.049 Uiso 1 1 calc R . .
H36B H 0.4734 0.6855 0.5468 0.049 Uiso 1 1 calc R . .
H36C H 0.4439 0.7402 0.5043 0.049 Uiso 1 1 calc R . .
C37 C 0.3583(3) 0.55969(19) 0.40695(19) 0.0263(11) Uani 1 1 d . . .
H37A H 0.4151 0.5602 0.3822 0.032 Uiso 1 1 calc R . .
H37B H 0.3769 0.5291 0.4365 0.032 Uiso 1 1 calc R . .
C38 C 0.1525(3) 0.66105(19) 0.19901(18) 0.0203(10) Uani 1 1 d . . .
C39 C 0.2453(3) 0.69813(19) 0.17795(18) 0.0225(10) Uani 1 1 d . . .
H39A H 0.2648 0.6799 0.1435 0.034 Uiso 1 1 calc R . .
H39B H 0.3063 0.6974 0.2064 0.034 Uiso 1 1 calc R . .
H39C H 0.2229 0.7402 0.1708 0.034 Uiso 1 1 calc R . .
C40 C 0.0570(3) 0.6617(2) 0.15277(17) 0.0256(11) Uani 1 1 d . . .
H40A H 0.0769 0.6415 0.1194 0.038 Uiso 1 1 calc R . .
H40B H 0.0367 0.7038 0.1438 0.038 Uiso 1 1 calc R . .
H40C H -0.0027 0.6403 0.1661 0.038 Uiso 1 1 calc R . .
C41 C 0.1890(3) 0.59270(19) 0.20670(18) 0.0256(11) Uani 1 1 d . . .
H41A H 0.1278 0.5671 0.2114 0.038 Uiso 1 1 calc R . .
H41B H 0.2406 0.5892 0.2397 0.038 Uiso 1 1 calc R . .
H41C H 0.2213 0.5794 0.1738 0.038 Uiso 1 1 calc R . .
C42 C 0.0291(3) 0.7613(2) 0.25651(18) 0.0237(10) Uani 1 1 d . . .
C43 C 0.0244(4) 0.7989(2) 0.31153(18) 0.0316(12) Uani 1 1 d . . .
H43A H 0.0963 0.8078 0.3283 0.047 Uiso 1 1 calc R . .
H43B H -0.0124 0.7752 0.3378 0.047 Uiso 1 1 calc R . .
H43C H -0.0135 0.8370 0.3029 0.047 Uiso 1 1 calc R . .
C44 C 0.0745(3) 0.8049(2) 0.21430(19) 0.0292(11) Uani 1 1 d . . .
H44A H 0.0337 0.8427 0.2116 0.044 Uiso 1 1 calc R . .
H44B H 0.0699 0.7855 0.1777 0.044 Uiso 1 1 calc R . .
H44C H 0.1484 0.8140 0.2271 0.044 Uiso 1 1 calc R . .
C45 C -0.0879(3) 0.7428(2) 0.23553(19) 0.0304(12) Uani 1 1 d . . .
H45A H -0.1310 0.7795 0.2291 0.046 Uiso 1 1 calc R . .
H45B H -0.1163 0.7175 0.2637 0.046 Uiso 1 1 calc R . .
H45C H -0.0890 0.7198 0.2007 0.046 Uiso 1 1 calc R . .
C46 C 0.0302(3) 0.6289(2) 0.29315(18) 0.0238(10) Uani 1 1 d . . .
H46A H -0.0149 0.6459 0.3202 0.029 Uiso 1 1 calc R . .
H46B H -0.0164 0.6143 0.2604 0.029 Uiso 1 1 calc R . .
C101 C 0.1886(5) 1.2932(3) 0.4045(2) 0.0568(16) Uani 1 1 d . . .
H101 H 0.2058 1.3190 0.3754 0.068 Uiso 1 1 calc R . .
C102 C 0.2438(5) 1.2409(4) 0.4159(3) 0.0612(18) Uani 1 1 d . . .
H102 H 0.2987 1.2305 0.3941 0.073 Uiso 1 1 calc R . .
C103 C 0.2218(5) 1.2027(3) 0.4584(3) 0.070(2) Uani 1 1 d . . .
H103 H 0.2614 1.1666 0.4659 0.084 Uiso 1 1 calc R . .
C104 C 0.1391(5) 1.2181(3) 0.4907(2) 0.0573(17) Uani 1 1 d . . .
H104 H 0.1228 1.1925 0.5203 0.069 Uiso 1 1 calc R . .
C105 C 0.0814(4) 1.2724(3) 0.4780(2) 0.0530(16) Uani 1 1 d . . .
H105 H 0.0253 1.2833 0.4989 0.064 Uiso 1 1 calc R . .
C106 C 0.1067(5) 1.3091(3) 0.4355(3) 0.0557(16) Uani 1 1 d . . .
H106 H 0.0684 1.3455 0.4272 0.067 Uiso 1 1 calc R . .
C201 C -0.1491(4) 0.6084(2) 0.4080(2) 0.0384(13) Uani 1 1 d . . .
H201 H -0.1067 0.6182 0.4416 0.046 Uiso 1 1 calc R . .
C202 C -0.1586(4) 0.5482(3) 0.3903(2) 0.0475(14) Uani 1 1 d . . .
H202 H -0.1221 0.5170 0.4116 0.057 Uiso 1 1 calc R . .
C203 C -0.2222(5) 0.5335(2) 0.3409(2) 0.0465(14) Uani 1 1 d . . .
H203 H -0.2286 0.4924 0.3291 0.056 Uiso 1 1 calc R . .
C204 C -0.2758(4) 0.5790(3) 0.3091(2) 0.0446(14) Uani 1 1 d . . .
H204 H -0.3181 0.5691 0.2755 0.053 Uiso 1 1 calc R . .
C205 C -0.2665(4) 0.6399(3) 0.3274(2) 0.0467(14) Uani 1 1 d . . .
H205 H -0.3041 0.6709 0.3064 0.056 Uiso 1 1 calc R . .
C206 C -0.2024(4) 0.6546(3) 0.3760(2) 0.0457(14) Uani 1 1 d . . .
H206 H -0.1947 0.6958 0.3875 0.055 Uiso 1 1 calc R . .

loop_
_atom_site_aniso_label
_atom_site_aniso_U_11
_atom_site_aniso_U_22
_atom_site_aniso_U_33
_atom_site_aniso_U_23
_atom_site_aniso_U_13
_atom_site_aniso_U_12
Ru1 0.01503(19) 0.01330(19) 0.01265(19) -0.00001(14) 0.00339(14) 0.00032(14)
Cl1 0.0204(5) 0.0225(6) 0.0144(5) 0.0018(4) 0.0010(4) 0.0019(4)
Cl2 0.0190(5) 0.0259(6) 0.0155(5) 0.0018(5) 0.0011(4) 0.0021(5)
P1 0.0162(6) 0.0178(6) 0.0137(6) -0.0022(5) 0.0043(5) -0.0005(5)
P2 0.0174(6) 0.0142(6) 0.0135(6) 0.0001(5) 0.0047(5) 0.0009(5)
N1 0.0147(18) 0.0148(19) 0.0132(18) 0.0013(15) 0.0014(15) 0.0039(14)
N2 0.0122(18) 0.024(2) 0.0101(18) 0.0015(16) 0.0025(15) 0.0019(16)
C1 0.015(2) 0.013(2) 0.016(2) 0.0019(19) 0.0014(18) -0.0004(18)
C3 0.027(3) 0.011(2) 0.027(3) 0.000(2) 0.004(2) 0.0029(19)
C4 0.021(2) 0.020(2) 0.019(2) 0.005(2) 0.0067(19) -0.0015(19)
C2 0.018(2) 0.020(3) 0.016(2) 0.0014(19) 0.0019(19) 0.0008(18)
C5 0.012(2) 0.020(2) 0.014(2) 0.0027(19) 0.0013(18) -0.0005(18)
C6 0.015(2) 0.020(2) 0.019(2) -0.0009(19) 0.0040(18) -0.0002(18)
C7 0.015(2) 0.029(3) 0.027(3) -0.002(2) 0.003(2) 0.0025(19)
C8 0.020(2) 0.017(2) 0.025(2) -0.0008(19) 0.001(2) -0.0032(18)
C9 0.023(2) 0.025(3) 0.031(3) 0.000(2) 0.001(2) 0.006(2)
C10 0.022(2) 0.027(3) 0.020(2) -0.008(2) 0.006(2) -0.004(2)
C11 0.028(3) 0.042(3) 0.023(3) -0.009(2) 0.008(2) -0.009(2)
C12 0.028(3) 0.037(3) 0.019(2) -0.014(2) 0.007(2) -0.009(2)
C13 0.032(3) 0.025(3) 0.032(3) -0.011(2) 0.006(2) -0.001(2)
C14 0.017(2) 0.021(2) 0.017(2) -0.0003(19) 0.0046(19) -0.0024(18)
C15 0.021(2) 0.018(2) 0.018(2) -0.0004(19) 0.0058(19) 0.0006(19)
C16 0.030(3) 0.023(3) 0.016(2) 0.0033(19) 0.009(2) 0.000(2)
C17 0.028(3) 0.025(3) 0.026(3) -0.002(2) 0.010(2) -0.007(2)
C18 0.029(3) 0.021(2) 0.018(2) 0.003(2) 0.006(2) -0.003(2)
C19 0.021(2) 0.015(2) 0.022(2) 0.0007(19) 0.0022(19) 0.0039(18)
C20 0.029(3) 0.023(3) 0.027(3) 0.000(2) 0.008(2) 0.007(2)
C21 0.020(2) 0.033(3) 0.023(2) 0.005(2) 0.002(2) 0.007(2)
C22 0.026(2) 0.020(3) 0.027(3) 0.005(2) 0.008(2) 0.008(2)
C23 0.025(2) 0.015(2) 0.011(2) -0.0054(18) 0.0066(19) -0.0009(18)
Ru2 0.01770(19) 0.01426(19) 0.01574(19) -0.00238(15) 0.00465(15) -0.00059(14)
Cl3 0.0208(6) 0.0267(6) 0.0227(6) -0.0059(5) 0.0068(5) 0.0028(5)
Cl4 0.0227(6) 0.0277(6) 0.0209(6) -0.0041(5) 0.0094(5) 0.0005(5)
P3 0.0169(6) 0.0207(6) 0.0158(6) -0.0047(5) 0.0037(5) -0.0012(5)
P4 0.0257(6) 0.0161(6) 0.0201(6) 0.0011(5) 0.0017(5) 0.0011(5)
N3 0.0170(19) 0.019(2) 0.0083(18) -0.0030(16) 0.0020(15) -0.0015(16)
N4 0.027(2) 0.018(2) 0.0175(19) -0.0033(16) 0.0062(17) -0.0023(16)
C24 0.027(3) 0.022(3) 0.018(2) -0.001(2) 0.014(2) -0.006(2)
C25 0.032(3) 0.024(3) 0.028(3) -0.007(2) 0.010(2) -0.014(2)
C26 0.054(3) 0.019(3) 0.035(3) -0.007(2) 0.011(3) -0.012(2)
C27 0.057(3) 0.014(3) 0.034(3) -0.003(2) 0.014(3) -0.001(2)
C28 0.032(3) 0.021(3) 0.023(3) 0.000(2) 0.011(2) -0.003(2)
C29 0.036(3) 0.020(3) 0.021(2) 0.006(2) 0.003(2) 0.000(2)
C30 0.057(3) 0.030(3) 0.027(3) 0.013(2) 0.004(3) -0.001(3)
C31 0.048(3) 0.023(3) 0.030(3) 0.005(2) 0.013(2) -0.010(2)
C32 0.040(3) 0.034(3) 0.019(2) -0.003(2) 0.006(2) -0.010(2)
C33 0.022(2) 0.024(3) 0.031(3) 0.006(2) -0.003(2) 0.003(2)
C34 0.031(3) 0.035(3) 0.052(3) 0.005(3) -0.009(3) 0.007(2)
C35 0.024(3) 0.037(3) 0.033(3) 0.002(2) -0.001(2) 0.001(2)
C36 0.033(3) 0.031(3) 0.033(3) 0.004(2) -0.002(2) -0.006(2)
C37 0.034(3) 0.015(2) 0.030(3) 0.003(2) 0.001(2) 0.007(2)
C38 0.021(2) 0.018(2) 0.022(2) -0.007(2) 0.005(2) -0.0014(19)
C39 0.024(2) 0.024(3) 0.020(2) -0.004(2) 0.005(2) -0.001(2)
C40 0.026(3) 0.030(3) 0.022(2) -0.009(2) 0.008(2) -0.008(2)
C41 0.031(3) 0.026(3) 0.022(2) -0.013(2) 0.011(2) -0.006(2)
C42 0.022(2) 0.026(3) 0.022(2) -0.006(2) -0.004(2) 0.004(2)
C43 0.032(3) 0.034(3) 0.027(3) -0.009(2) -0.003(2) 0.015(2)
C44 0.025(3) 0.029(3) 0.032(3) -0.002(2) -0.004(2) 0.005(2)
C45 0.015(2) 0.045(3) 0.031(3) -0.001(2) -0.001(2) 0.006(2)
C46 0.023(2) 0.029(3) 0.020(2) -0.005(2) 0.005(2) -0.006(2)
C101 0.060(4) 0.073(5) 0.037(3) -0.004(3) 0.006(3) -0.021(4)
C102 0.046(4) 0.078(5) 0.062(4) -0.034(4) 0.018(3) -0.020(4)
C103 0.034(4) 0.044(4) 0.127(7) -0.016(4) -0.019(4) 0.007(3)
C104 0.060(4) 0.063(4) 0.046(4) 0.016(3) -0.008(3) -0.033(4)
C105 0.044(3) 0.073(5) 0.043(4) -0.025(3) 0.012(3) -0.012(3)
C106 0.063(4) 0.048(4) 0.055(4) -0.008(3) 0.001(3) 0.005(3)
C201 0.041(3) 0.047(4) 0.029(3) -0.010(3) 0.012(2) -0.014(3)
C202 0.061(4) 0.042(4) 0.043(4) 0.009(3) 0.017(3) 0.003(3)
C203 0.070(4) 0.029(3) 0.044(3) -0.011(3) 0.019(3) -0.015(3)
C204 0.040(3) 0.062(4) 0.032(3) -0.005(3) 0.008(3) -0.019(3)
C205 0.032(3) 0.049(4) 0.062(4) 0.008(3) 0.015(3) 0.004(3)
C206 0.037(3) 0.043(4) 0.060(4) -0.014(3) 0.020(3) -0.011(3)

loop_
_geom_bond_atom_site_label_1
_geom_bond_atom_site_label_2
_geom_bond_distance
_geom_bond_site_symmetry_2
_geom_bond_publ_flag
Ru1 N2 1.965(4) . ?
Ru1 N1 2.069(3) . ?
Ru1 Cl2 2.4068(13) . ?
Ru1 P2 2.4164(12) . ?
Ru1 Cl1 2.4202(13) . ?
Ru1 P1 2.4370(12) . ?
P1 C14 1.850(4) . ?
P1 C6 1.895(4) . ?
P1 C10 1.911(4) . ?
P2 C23 1.846(4) . ?
P2 C19 1.904(4) . ?
P2 C15 1.908(4) . ?
N1 C1 1.357(5) . ?
N1 C5 1.360(5) . ?
N2 N3 1.119(4) . ?
C1 C2 1.393(5) . ?
C1 C23 1.504(5) . ?
C3 C4 1.379(6) . ?
C3 C2 1.382(6) . ?
C3 H3 0.9300 . ?
C4 C5 1.386(6) . ?
C4 H4 0.9300 . ?
C2 H2 0.9300 . ?
C5 C14 1.500(5) . ?
C6 C8 1.536(5) . ?
C6 C7 1.542(5) . ?
C6 C9 1.554(6) . ?
C7 H7A 0.9600 . ?
C7 H7B 0.9600 . ?
C7 H7C 0.9600 . ?
C8 H8A 0.9600 . ?
C8 H8B 0.9600 . ?
C8 H8C 0.9600 . ?
C9 H9A 0.9600 . ?
C9 H9B 0.9600 . ?
C9 H9C 0.9600 . ?
C10 C12 1.522(6) . ?
C10 C13 1.534(6) . ?
C10 C11 1.548(6) . ?
C11 H11A 0.9600 . ?
C11 H11B 0.9600 . ?
C11 H11C 0.9600 . ?
C12 H12A 0.9600 . ?
C12 H12B 0.9600 . ?
C12 H12C 0.9600 . ?
C13 H13A 0.9600 . ?
C13 H13B 0.9600 . ?
C13 H13C 0.9600 . ?
C14 H14A 0.9700 . ?
C14 H14B 0.9700 . ?
C15 C17 1.531(6) . ?
C15 C18 1.531(6) . ?
C15 C16 1.537(5) . ?
C16 H16A 0.9600 . ?
C16 H16B 0.9600 . ?
C16 H16C 0.9600 . ?
C17 H17A 0.9600 . ?
C17 H17B 0.9600 . ?
C17 H17C 0.9600 . ?
C18 H18A 0.9600 . ?
C18 H18B 0.9600 . ?
C18 H18C 0.9600 . ?
C19 C20 1.536(5) . ?
C19 C21 1.544(6) . ?
C19 C22 1.549(6) . ?
C20 H20A 0.9600 . ?
C20 H20B 0.9600 . ?
C20 H20C 0.9600 . ?
C21 H21A 0.9600 . ?
C21 H21B 0.9600 . ?
C21 H21C 0.9600 . ?
C22 H22A 0.9600 . ?
C22 H22B 0.9600 . ?
C22 H22C 0.9600 . ?
C23 H23A 0.9700 . ?
C23 H23B 0.9700 . ?
Ru2 N3 1.964(4) . ?
Ru2 N4 2.063(3) . ?
Ru2 P3 2.4042(14) . ?
Ru2 Cl4 2.4102(12) . ?
Ru2 Cl3 2.4233(12) . ?
Ru2 P4 2.4310(13) . ?
P3 C46 1.847(4) . ?
P3 C38 1.903(4) . ?
P3 C42 1.910(4) . ?
P4 C37 1.857(4) . ?
P4 C33 1.903(4) . ?
P4 C29 1.920(4) . ?
N4 C24 1.363(5) . ?
N4 C28 1.363(5) . ?
C24 C25 1.384(6) . ?
C24 C46 1.499(6) . ?
C25 C26 1.375(6) . ?
C25 H25 0.9300 . ?
C26 C27 1.387(7) . ?
C26 H26 0.9300 . ?
C27 C28 1.377(6) . ?
C27 H27 0.9300 . ?
C28 C37 1.516(6) . ?
C29 C30 1.532(6) . ?
C29 C32 1.539(6) . ?
C29 C31 1.546(6) . ?
C30 H30A 0.9600 . ?
C30 H30B 0.9600 . ?
C30 H30C 0.9600 . ?
C31 H31A 0.9600 . ?
C31 H31B 0.9600 . ?
C31 H31C 0.9600 . ?
C32 H32A 0.9600 . ?
C32 H32B 0.9600 . ?
C32 H32C 0.9600 . ?
C33 C36 1.533(6) . ?
C33 C35 1.532(6) . ?
C33 C34 1.543(6) . ?
C34 H34A 0.9600 . ?
C34 H34B 0.9600 . ?
C34 H34C 0.9600 . ?
C35 H35A 0.9600 . ?
C35 H35B 0.9600 . ?
C35 H35C 0.9600 . ?
C36 H36A 0.9600 . ?
C36 H36B 0.9600 . ?
C36 H36C 0.9600 . ?
C37 H37A 0.9700 . ?
C37 H37B 0.9700 . ?
C38 C40 1.528(6) . ?
C38 C39 1.537(5) . ?
C38 C41 1.548(6) . ?
C39 H39A 0.9600 . ?
C39 H39B 0.9600 . ?
C39 H39C 0.9600 . ?
C40 H40A 0.9600 . ?
C40 H40B 0.9600 . ?
C40 H40C 0.9600 . ?
C41 H41A 0.9600 . ?
C41 H41B 0.9600 . ?
C41 H41C 0.9600 . ?
C42 C44 1.527(6) . ?
C42 C43 1.541(6) . ?
C42 C45 1.544(6) . ?
C43 H43A 0.9600 . ?
C43 H43B 0.9600 . ?
C43 H43C 0.9600 . ?
C44 H44A 0.9600 . ?
C44 H44B 0.9600 . ?
C44 H44C 0.9600 . ?
C45 H45A 0.9600 . ?
C45 H45B 0.9600 . ?
C45 H45C 0.9600 . ?
C46 H46A 0.9700 . ?
C46 H46B 0.9700 . ?
C101 C102 1.334(9) . ?
C101 C106 1.367(8) . ?
C101 H101 0.9300 . ?
C102 C103 1.352(9) . ?
C102 H102 0.9300 . ?
C103 C104 1.394(8) . ?
C103 H103 0.9300 . ?
C104 C105 1.390(8) . ?
C104 H104 0.9300 . ?
C105 C106 1.346(8) . ?
C105 H105 0.9300 . ?
C106 H106 0.9300 . ?
C201 C202 1.367(7) . ?
C201 C206 1.378(7) . ?
C201 H201 0.9300 . ?
C202 C203 1.376(7) . ?
C202 H202 0.9300 . ?
C203 C204 1.366(7) . ?
C203 H203 0.9300 . ?
C204 C205 1.383(7) . ?
C204 H204 0.9300 . ?
C205 C206 1.367(7) . ?
C205 H205 0.9300 . ?
C206 H206 0.9300 . ?
